data_7034659
loop_
_publ_author_name
'Das, Ujjwal'
'Ghorui, Tapas'
'Adhikari, Basab'
'Roy, Sima'
'Pramanik, Shuvam'
'Pramanik, Kausikisankar'

_publ_section_title
;
 Iridium-mediated C-S bond activation and transformation:
 organoiridium(iii) thioether, thiolato, sulfinato and thiyl radical
 compounds. Synthesis, mechanistic, spectral, electrochemical and
 theoretical aspects.
;
_journal_issue 18
_journal_name_full 'Dalton transactions (Cambridge, England : 2003)'
_journal_page_first 8625
_journal_page_last 8639
_journal_paper_doi 10.1039/c5dt00448a
_journal_volume 44
_journal_year 2015
_chemical_formula_moiety 'C48 H38 Cl Ir N2 O2 P2 S, (C H2 Cl2)'
_chemical_formula_sum 'C49 H40 Cl3 Ir N2 O2 P2 S'
_chemical_formula_weight 1081.38
_chemical_name_systematic
; 
 ? 
;
_space_group_IT_number 36
_symmetry_cell_setting orthorhombic
_symmetry_Int_Tables_number 36
_symmetry_space_group_name_Hall 'C 2c -2'
_symmetry_space_group_name_H-M 'C m c 21'
_atom_sites_solution_hydrogens geom
_atom_sites_solution_primary direct
_atom_sites_solution_secondary difmap
_audit_creation_method SHELXL-97
_audit_update_record
;
2015-01-30 deposited with the CCDC.
2015-03-26 downloaded from the CCDC.
;
_cell_angle_alpha 90.00
_cell_angle_beta 90.00
_cell_angle_gamma 90.00
_cell_formula_units_Z 4
_cell_length_a 15.3746(18)
_cell_length_b 18.420(2)
_cell_length_c 17.336(2)
_cell_measurement_reflns_used 987
_cell_measurement_temperature 296(2)
_cell_measurement_theta_max 30.53
_cell_measurement_theta_min 1.73
_cell_volume 4909.6(10)
_computing_cell_refinement 'SMART APEX II'
_computing_data_collection 'SMART APEX II (Bruker,2010)'
_computing_data_reduction 'SAINT (Bruker,2000)'
_computing_molecular_graphics 'Ortep-3v2 for windows (Farrugia, 1997)'
_computing_publication_material 'PLATON (Spek, 2008)'
_computing_structure_refinement 'SHELXL-97 (Sheldrick, 2008)'
_computing_structure_solution 'SHELXS-97 (Sheldrick, 2008)'
_diffrn_ambient_temperature 296(2)
_diffrn_measured_fraction_theta_full 0.994
_diffrn_measured_fraction_theta_max 0.994
_diffrn_measurement_device_type 'CCD area-detector'
_diffrn_measurement_method 'phi and omega scans'
_diffrn_radiation_monochromator graphite
_diffrn_radiation_source 'fine-focus sealed tube'
_diffrn_radiation_type MoK\a
_diffrn_radiation_wavelength 0.71073
_diffrn_reflns_av_R_equivalents 0.0255
_diffrn_reflns_av_unetI/netI 0.0422
_diffrn_reflns_limit_h_max 21
_diffrn_reflns_limit_h_min -21
_diffrn_reflns_limit_k_max 23
_diffrn_reflns_limit_k_min -26
_diffrn_reflns_limit_l_max 22
_diffrn_reflns_limit_l_min -24
_diffrn_reflns_number 25391
_diffrn_reflns_theta_full 30.53
_diffrn_reflns_theta_max 30.53
_diffrn_reflns_theta_min 1.73
_exptl_absorpt_coefficient_mu 3.029
_exptl_absorpt_correction_T_max 0.615
_exptl_absorpt_correction_T_min 0.455
_exptl_absorpt_correction_type multi-scan
_exptl_absorpt_process_details 'Sadabs(Sheldrick, 1996)'
_exptl_crystal_colour Orange
_exptl_crystal_density_diffrn 1.463
_exptl_crystal_density_method 'not measured'
_exptl_crystal_description Parallelopiped
_exptl_crystal_F_000 2152
_exptl_crystal_size_max 0.33
_exptl_crystal_size_mid 0.22
_exptl_crystal_size_min 0.16
_platon_squeeze_details
;
;
_refine_diff_density_max 0.740
_refine_diff_density_min -0.421
_refine_diff_density_rms 0.084
_refine_ls_abs_structure_details 'Flack H D (1983), Acta Cryst. A39, 876-881'
_refine_ls_abs_structure_Flack -0.013(5)
_refine_ls_extinction_method none
_refine_ls_goodness_of_fit_ref 1.022
_refine_ls_hydrogen_treatment constr
_refine_ls_matrix_type full
_refine_ls_number_parameters 301
_refine_ls_number_reflns 7289
_refine_ls_number_restraints 1
_refine_ls_restrained_S_all 1.022
_refine_ls_R_factor_all 0.0291
_refine_ls_R_factor_gt 0.0250
_refine_ls_shift/su_max 0.000
_refine_ls_shift/su_mean 0.000
_refine_ls_structure_factor_coef Fsqd
_refine_ls_weighting_details 'calc w=1/[\s^2^(Fo^2^)+(0.0330P)^2^+0.0000P] where P=(Fo^2^+2Fc^2^)/3'
_refine_ls_weighting_scheme calc
_refine_ls_wR_factor_gt 0.0654
_refine_ls_wR_factor_ref 0.0665
_reflns_number_gt 6571
_reflns_number_total 7289
_reflns_threshold_expression >2sigma(I)
_cod_data_source_file c5dt00448a2.cif
_cod_data_source_block 4
_cod_depositor_comments
;
The following automatic conversions were performed:

'_symmetry_cell_setting' value 'Orthorhombic' changed to
'orthorhombic' according to
/usr/data/users/saulius/crontab/automatic-downloads/rss-feeds/RSC/lib/dictionaries/cif_core.dic
dictionary named 'cif_core.dic' version 2.4.2 from 2011-04-26.

Automatic conversion script
Id: cif_fix_values 3105 2015-03-04 15:46:00Z robertas 

 Adding full bibliography for 7034657--7034660.cif.
;
_cod_original_cell_volume 4909.75(10)
_cod_original_sg_symbol_H-M Cmc2(1)
_cod_database_code 7034659

loop_
_symmetry_equiv_pos_as_xyz
'x, y, z'
'-x, -y, z+1/2'
'-x, y, z'
'x, -y, z+1/2'
'x+1/2, y+1/2, z'
'-x+1/2, -y+1/2, z+1/2'
'-x+1/2, y+1/2, z'
'x+1/2, -y+1/2, z+1/2'

loop_
_atom_site_label
_atom_site_type_symbol
_atom_site_fract_x
_atom_site_fract_y
_atom_site_fract_z
_atom_site_U_iso_or_equiv
_atom_site_adp_type
_atom_site_occupancy
_atom_site_symmetry_multiplicity
_atom_site_calc_flag
_atom_site_refinement_flags
Ir1 Ir 0.5000 0.041642(7) 0.248776(8) 0.02460(5) Uani 1 2 d S
Cl1 Cl 0.5000 0.01666(9) 0.38347(9) 0.0357(3) Uani 1 2 d S
S1 S 0.5000 0.16955(5) 0.24858(14) 0.02935(18) Uani 1 2 d S
P1 P 0.34499(5) 0.03754(4) 0.25719(10) 0.0297(2) Uani 1 1 d .
O1 O 0.57934(16) 0.20747(14) 0.27120(15) 0.0463(7) Uani 1 1 d .
N1 N 0.5000 0.0523(2) 0.1337(3) 0.0321(10) Uani 1 2 d S
N2 N 0.5000 -0.0030(3) 0.0896(3) 0.0378(12) Uani 1 2 d S
C1 C 0.5000 -0.0639(3) 0.2121(3) 0.0320(10) Uani 1 2 d S
C2 C 0.5000 -0.1320(2) 0.2460(7) 0.0398(10) Uani 1 2 d S
H2A H 0.5000 -0.1332 0.3008 0.048 Uiso 1 2 calc SR
C3 C 0.5000 -0.1953(3) 0.2103(4) 0.0559(16) Uani 1 2 d S
H3A H 0.5000 -0.2393 0.2390 0.067 Uiso 1 2 calc SR
C4 C 0.5000 -0.1965(3) 0.1310(4) 0.0601(18) Uani 1 2 d S
H4A H 0.5000 -0.2416 0.1044 0.072 Uiso 1 2 calc SR
C5 C 0.5000 -0.1333(3) 0.0908(4) 0.0496(15) Uani 1 2 d S
H5A H 0.5000 -0.1334 0.0360 0.059 Uiso 1 2 calc SR
C6 C 0.5000 -0.0686(3) 0.1316(3) 0.0360(11) Uani 1 2 d S
C7 C 0.5000 0.1211(3) 0.0973(3) 0.0350(11) Uani 1 2 d S
C8 C 0.5000 0.1304(4) 0.0180(4) 0.0563(16) Uani 1 2 d S
H8A H 0.5000 0.0894 -0.0153 0.068 Uiso 1 2 calc SR
C9 C 0.5000 0.2001(4) -0.0122(4) 0.0560(16) Uani 1 2 d S
H9A H 0.5000 0.2060 -0.0666 0.067 Uiso 1 2 calc SR
C10 C 0.5000 0.2575(4) 0.0312(4) 0.0544(18) Uani 1 2 d S
H10A H 0.5000 0.3044 0.0083 0.065 Uiso 1 2 calc SR
C11 C 0.5000 0.2504(3) 0.1128(3) 0.0403(12) Uani 1 2 d S
H11A H 0.5000 0.2920 0.1451 0.048 Uiso 1 2 calc SR
C12 C 0.5000 0.1797(3) 0.1447(3) 0.0343(11) Uani 1 2 d S
C13 C 0.3013(2) -0.05433(19) 0.2690(2) 0.0360(9) Uani 1 1 d .
C14 C 0.3263(3) -0.0912(2) 0.3358(2) 0.0483(10) Uani 1 1 d .
H14A H 0.3660 -0.0692 0.3707 0.058 Uiso 1 1 calc R
C15 C 0.2936(3) -0.1597(2) 0.3516(3) 0.0577(12) Uani 1 1 d .
H15A H 0.3101 -0.1837 0.3978 0.069 Uiso 1 1 calc R
C16 C 0.2383(3) -0.1931(3) 0.3017(3) 0.0610(13) Uani 1 1 d .
H16A H 0.2180 -0.2408 0.3121 0.073 Uiso 1 1 calc R
C17 C 0.2124(3) -0.1581(3) 0.2378(5) 0.0758(17) Uani 1 1 d .
H17A H 0.1721 -0.1807 0.2038 0.091 Uiso 1 1 calc R
C18 C 0.2444(3) -0.0877(3) 0.2204(3) 0.0637(13) Uani 1 1 d .
H18A H 0.2260 -0.0637 0.1747 0.076 Uiso 1 1 calc R
C19 C 0.2924(3) 0.0819(3) 0.3394(3) 0.0366(10) Uani 1 1 d .
C20 C 0.2020(3) 0.0717(3) 0.3471(3) 0.0601(12) Uani 1 1 d .
H20A H 0.1713 0.0449 0.3091 0.072 Uiso 1 1 calc R
C21 C 0.1574(3) 0.1004(3) 0.4096(3) 0.0778(17) Uani 1 1 d .
H21A H 0.0970 0.0913 0.4160 0.093 Uiso 1 1 calc R
C22 C 0.2020(5) 0.1424(4) 0.4626(4) 0.077(2) Uani 1 1 d .
H22A H 0.1712 0.1646 0.5038 0.093 Uiso 1 1 calc R
C23 C 0.2882(3) 0.1523(3) 0.4565(3) 0.0571(11) Uani 1 1 d .
H23A H 0.3184 0.1794 0.4947 0.069 Uiso 1 1 calc R
C24 C 0.3334(2) 0.1230(2) 0.3943(2) 0.0414(8) Uani 1 1 d .
H24A H 0.3942 0.1316 0.3899 0.050 Uiso 1 1 calc R
C25 C 0.2912(3) 0.0749(3) 0.1722(3) 0.0404(11) Uani 1 1 d .
C26 C 0.2975(3) 0.0389(2) 0.1025(3) 0.0527(11) Uani 1 1 d .
H26A H 0.3280 -0.0058 0.0988 0.063 Uiso 1 1 calc R
C27 C 0.2580(4) 0.0694(4) 0.0377(3) 0.0761(16) Uani 1 1 d .
H27A H 0.2608 0.0446 -0.0102 0.091 Uiso 1 1 calc R
C28 C 0.2173(5) 0.1316(4) 0.0417(4) 0.085(2) Uani 1 1 d .
H28A H 0.1909 0.1505 -0.0036 0.103 Uiso 1 1 calc R
C29 C 0.2113(4) 0.1704(3) 0.1085(4) 0.0825(17) Uani 1 1 d .
H29A H 0.1816 0.2155 0.1101 0.099 Uiso 1 1 calc R
C30 C 0.2511(3) 0.1410(2) 0.1760(3) 0.0585(12) Uani 1 1 d .
H30A H 0.2497 0.1673 0.2231 0.070 Uiso 1 1 calc R
C31 C 0.5000 0.3404(4) 0.3655(5) 0.082(2) Uani 1 2 d S
H31A H 0.4479 0.3277 0.3349 0.098 Uiso 0.50 1 calc PR
H31B H 0.5521 0.3277 0.3349 0.098 Uiso 0.50 1 calc PR
Cl2 Cl 0.5000 0.43702(19) 0.3855(2) 0.1734(19) Uani 1 2 d S
Cl3 Cl 0.5000 0.29144(19) 0.45064(17) 0.1190(11) Uani 1 2 d S

loop_
_atom_site_aniso_label
_atom_site_aniso_U_11
_atom_site_aniso_U_22
_atom_site_aniso_U_33
_atom_site_aniso_U_23
_atom_site_aniso_U_13
_atom_site_aniso_U_12
Ir1 0.02638(6) 0.02004(7) 0.02739(8) -0.00350(14) 0.000 0.000
Cl1 0.0396(7) 0.0383(7) 0.0293(7) 0.0020(6) 0.000 0.000
S1 0.0327(4) 0.0217(4) 0.0337(5) -0.0028(8) 0.000 0.000
P1 0.0268(3) 0.0287(3) 0.0336(7) -0.0021(4) -0.0007(4) -0.0021(3)
O1 0.0520(14) 0.0354(13) 0.052(2) -0.0006(11) -0.0119(11) -0.0128(11)
N1 0.032(2) 0.036(2) 0.029(2) -0.0046(18) 0.000 0.000
N2 0.047(3) 0.039(3) 0.028(3) -0.006(2) 0.000 0.000
C1 0.033(2) 0.024(2) 0.040(3) -0.0066(19) 0.000 0.000
C2 0.053(2) 0.028(2) 0.039(2) 0.009(4) 0.000 0.000
C3 0.083(4) 0.023(3) 0.061(4) 0.003(3) 0.000 0.000
C4 0.086(5) 0.022(3) 0.072(5) -0.017(3) 0.000 0.000
C5 0.068(4) 0.028(3) 0.052(4) -0.017(3) 0.000 0.000
C6 0.041(3) 0.032(3) 0.035(3) -0.008(2) 0.000 0.000
C7 0.034(2) 0.039(3) 0.032(3) 0.004(2) 0.000 0.000
C8 0.070(4) 0.062(4) 0.037(3) 0.006(3) 0.000 0.000
C9 0.073(4) 0.060(4) 0.035(3) 0.011(3) 0.000 0.000
C10 0.050(3) 0.065(4) 0.048(4) 0.031(4) 0.000 0.000
C11 0.047(3) 0.029(3) 0.046(3) 0.004(2) 0.000 0.000
C12 0.035(2) 0.033(3) 0.035(3) 0.000(2) 0.000 0.000
C13 0.0312(14) 0.0351(17) 0.042(2) -0.0058(13) 0.0049(13) -0.0064(12)
C14 0.052(2) 0.045(2) 0.048(3) 0.0077(19) -0.0057(18) -0.0179(18)
C15 0.062(3) 0.041(2) 0.070(3) 0.011(2) 0.001(2) -0.011(2)
C16 0.065(3) 0.046(3) 0.072(4) -0.005(2) 0.002(2) -0.018(2)
C17 0.078(3) 0.063(3) 0.087(5) -0.008(3) -0.001(4) -0.042(2)
C18 0.069(3) 0.052(3) 0.070(3) 0.000(2) -0.015(2) -0.026(2)
C19 0.037(2) 0.038(2) 0.035(2) -0.0029(17) 0.0034(16) 0.0087(18)
C20 0.042(2) 0.069(3) 0.070(3) -0.014(3) 0.009(2) -0.005(2)
C21 0.040(2) 0.108(5) 0.085(4) -0.020(3) 0.017(2) 0.001(3)
C22 0.069(3) 0.088(4) 0.074(4) -0.027(3) 0.038(3) 0.017(3)
C23 0.066(3) 0.053(3) 0.052(3) -0.013(2) 0.006(2) 0.011(2)
C24 0.0418(19) 0.041(2) 0.042(2) -0.0060(17) 0.0050(16) 0.0018(16)
C25 0.028(2) 0.050(3) 0.043(3) 0.002(2) -0.0043(17) -0.0101(19)
C26 0.045(2) 0.071(3) 0.042(2) -0.003(2) -0.0039(19) -0.0061(19)
C27 0.068(3) 0.122(5) 0.039(3) 0.006(3) -0.012(2) -0.013(4)
C28 0.087(5) 0.113(6) 0.057(4) 0.033(4) -0.011(3) 0.018(4)
C29 0.085(4) 0.079(4) 0.084(4) 0.033(3) -0.017(3) 0.022(3)
C30 0.056(3) 0.052(3) 0.067(3) 0.013(2) -0.009(2) 0.003(2)
C31 0.088(5) 0.067(5) 0.092(6) 0.009(5) 0.000 0.000
Cl2 0.324(6) 0.0753(17) 0.121(3) -0.0056(19) 0.000 0.000
Cl3 0.149(3) 0.138(3) 0.0705(16) 0.0157(16) 0.000 0.000

loop_
_atom_type_symbol
_atom_type_description
_atom_type_scat_dispersion_real
_atom_type_scat_dispersion_imag
_atom_type_scat_source
C C 0.0033 0.0016 'International Tables Vol C Tables 4.2.6.8 and 6.1.1.4'
H H 0.0000 0.0000 'International Tables Vol C Tables 4.2.6.8 and 6.1.1.4'
N N 0.0061 0.0033 'International Tables Vol C Tables 4.2.6.8 and 6.1.1.4'
O O 0.0106 0.0060 'International Tables Vol C Tables 4.2.6.8 and 6.1.1.4'
P P 0.1023 0.0942 'International Tables Vol C Tables 4.2.6.8 and 6.1.1.4'
S S 0.1246 0.1234 'International Tables Vol C Tables 4.2.6.8 and 6.1.1.4'
Cl Cl 0.1484 0.1585 'International Tables Vol C Tables 4.2.6.8 and 6.1.1.4'
Ir Ir -1.4442 7.9887 'International Tables Vol C Tables 4.2.6.8 and 6.1.1.4'

loop_
_geom_angle_atom_site_label_1
_geom_angle_atom_site_label_2
_geom_angle_atom_site_label_3
_geom_angle
_geom_angle_site_symmetry_1
_geom_angle_site_symmetry_3
N1 Ir1 C1 77.5(2) . .
N1 Ir1 S1 84.30(14) . .
C1 Ir1 S1 161.79(16) . .
N1 Ir1 Cl1 174.47(15) . .
C1 Ir1 Cl1 96.98(16) . .
S1 Ir1 Cl1 101.23(7) . .
N1 Ir1 P1 93.66(4) . 3_655
C1 Ir1 P1 89.37(2) . 3_655
S1 Ir1 P1 91.818(18) . 3_655
Cl1 Ir1 P1 86.21(4) . 3_655
N1 Ir1 P1 93.66(4) . .
C1 Ir1 P1 89.37(2) . .
S1 Ir1 P1 91.818(18) . .
Cl1 Ir1 P1 86.21(4) . .
P1 Ir1 P1 172.11(8) 3_655 .
O1 S1 O1 113.4(2) 3_655 .
O1 S1 C12 102.58(16) 3_655 .
O1 S1 C12 102.58(16) . .
O1 S1 Ir1 118.57(11) 3_655 .
O1 S1 Ir1 118.57(11) . .
C12 S1 Ir1 96.01(18) . .
C25 P1 C19 105.07(16) . .
C25 P1 C13 105.8(2) . .
C19 P1 C13 99.4(2) . .
C25 P1 Ir1 113.02(16) . .
C19 P1 Ir1 118.30(17) . .
C13 P1 Ir1 113.70(11) . .
N2 N1 C7 116.7(5) . .
N2 N1 Ir1 121.3(4) . .
C7 N1 Ir1 122.1(4) . .
N1 N2 C6 112.1(5) . .
C2 C1 C6 111.6(6) . .
C2 C1 Ir1 136.7(6) . .
C6 C1 Ir1 111.6(4) . .
C3 C2 C1 127.0(10) . .
C3 C2 H2A 116.5 . .
C1 C2 H2A 116.5 . .
C2 C3 C4 118.8(7) . .
C2 C3 H3A 120.6 . .
C4 C3 H3A 120.6 . .
C5 C4 C3 120.0(6) . .
C5 C4 H4A 120.0 . .
C3 C4 H4A 120.0 . .
C4 C5 C6 118.5(6) . .
C4 C5 H5A 120.8 . .
C6 C5 H5A 120.8 . .
C5 C6 C1 124.1(5) . .
C5 C6 N2 118.3(5) . .
C1 C6 N2 117.5(5) . .
C12 C7 C8 120.2(5) . .
C12 C7 N1 116.3(5) . .
C8 C7 N1 123.5(5) . .
C7 C8 C9 119.3(6) . .
C7 C8 H8A 120.4 . .
C9 C8 H8A 120.4 . .
C10 C9 C8 122.4(6) . .
C10 C9 H9A 118.8 . .
C8 C9 H9A 118.8 . .
C9 C10 C11 120.1(6) . .
C9 C10 H10A 119.9 . .
C11 C10 H10A 119.9 . .
C12 C11 C10 118.3(5) . .
C12 C11 H11A 120.8 . .
C10 C11 H11A 120.8 . .
C7 C12 C11 119.7(5) . .
C7 C12 S1 121.3(4) . .
C11 C12 S1 118.9(4) . .
C18 C13 C14 118.1(4) . .
C18 C13 P1 125.7(3) . .
C14 C13 P1 116.1(3) . .
C15 C14 C13 120.4(4) . .
C15 C14 H14A 119.8 . .
C13 C14 H14A 119.8 . .
C16 C15 C14 120.9(5) . .
C16 C15 H15A 119.5 . .
C14 C15 H15A 119.5 . .
C17 C16 C15 119.6(4) . .
C17 C16 H16A 120.2 . .
C15 C16 H16A 120.2 . .
C16 C17 C18 120.7(5) . .
C16 C17 H17A 119.6 . .
C18 C17 H17A 119.6 . .
C13 C18 C17 120.3(5) . .
C13 C18 H18A 119.9 . .
C17 C18 H18A 119.9 . .
C24 C19 C20 117.5(4) . .
C24 C19 P1 125.7(4) . .
C20 C19 P1 116.8(4) . .
C21 C20 C19 120.8(5) . .
C21 C20 H20A 119.6 . .
C19 C20 H20A 119.6 . .
C22 C21 C20 119.1(5) . .
C22 C21 H21A 120.5 . .
C20 C21 H21A 120.5 . .
C23 C22 C21 120.9(5) . .
C23 C22 H22A 119.5 . .
C21 C22 H22A 119.5 . .
C22 C23 C24 120.1(5) . .
C22 C23 H23A 120.0 . .
C24 C23 H23A 120.0 . .
C19 C24 C23 121.5(4) . .
C19 C24 H24A 119.2 . .
C23 C24 H24A 119.2 . .
C30 C25 C26 120.0(5) . .
C30 C25 P1 120.2(4) . .
C26 C25 P1 119.6(4) . .
C25 C26 C27 118.7(5) . .
C25 C26 H26A 120.6 . .
C27 C26 H26A 120.6 . .
C28 C27 C26 121.3(6) . .
C28 C27 H27A 119.4 . .
C26 C27 H27A 119.4 . .
C27 C28 C29 122.4(6) . .
C27 C28 H28A 118.8 . .
C29 C28 H28A 118.8 . .
C28 C29 C30 118.0(5) . .
C28 C29 H29A 121.0 . .
C30 C29 H29A 121.0 . .
C25 C30 C29 119.5(5) . .
C25 C30 H30A 120.3 . .
C29 C30 H30A 120.3 . .
Cl3 C31 Cl2 110.4(5) . .
Cl3 C31 H31A 109.6 . .
Cl2 C31 H31A 109.6 . .
Cl3 C31 H31B 109.6 . .
Cl2 C31 H31B 109.6 . .
H31A C31 H31B 108.1 . .

loop_
_geom_bond_atom_site_label_1
_geom_bond_atom_site_label_2
_geom_bond_distance
_geom_bond_site_symmetry_2
Ir1 N1 2.004(5) .
Ir1 C1 2.045(5) .
Ir1 S1 2.3562(9) .
Ir1 Cl1 2.3799(16) .
Ir1 P1 2.3888(8) 3_655
Ir1 P1 2.3889(8) .
S1 O1 1.459(2) 3_655
S1 O1 1.459(2) .
S1 C12 1.811(5) .
P1 C25 1.824(5) .
P1 C19 1.831(5) .
P1 C13 1.832(3) .
N1 N2 1.274(6) .
N1 C7 1.417(7) .
N2 C6 1.409(8) .
C1 C2 1.385(8) .
C1 C6 1.398(7) .
C2 C3 1.321(9) .
C2 H2A 0.9500 .
C3 C4 1.376(10) .
C3 H3A 0.9500 .
C4 C5 1.357(9) .
C4 H4A 0.9500 .
C5 C6 1.386(7) .
C5 H5A 0.9500 .
C7 C12 1.356(7) .
C7 C8 1.385(8) .
C8 C9 1.386(9) .
C8 H8A 0.9500 .
C9 C10 1.298(10) .
C9 H9A 0.9500 .
C10 C11 1.421(9) .
C10 H10A 0.9500 .
C11 C12 1.414(7) .
C11 H11A 0.9500 .
C13 C18 1.360(5) .
C13 C14 1.397(5) .
C14 C15 1.386(6) .
C14 H14A 0.9500 .
C15 C16 1.359(7) .
C15 H15A 0.9500 .
C16 C17 1.342(8) .
C16 H16A 0.9500 .
C17 C18 1.420(6) .
C17 H17A 0.9500 .
C18 H18A 0.9500 .
C19 C24 1.370(6) .
C19 C20 1.409(6) .
C20 C21 1.387(7) .
C20 H20A 0.9500 .
C21 C22 1.384(9) .
C21 H21A 0.9500 .
C22 C23 1.342(8) .
C22 H22A 0.9500 .
C23 C24 1.392(5) .
C23 H23A 0.9500 .
C24 H24A 0.9500 .
C25 C30 1.368(7) .
C25 C26 1.382(7) .
C26 C27 1.395(7) .
C26 H26A 0.9500 .
C27 C28 1.307(9) .
C27 H27A 0.9500 .
C28 C29 1.364(9) .
C28 H28A 0.9500 .
C29 C30 1.425(7) .
C29 H29A 0.9500 .
C30 H30A 0.9500 .
C31 Cl3 1.729(9) .
C31 Cl2 1.813(9) .
C31 H31A 0.9900 .
C31 H31B 0.9900 .

loop_
_platon_squeeze_void_nr
_platon_squeeze_void_average_x
_platon_squeeze_void_average_y
_platon_squeeze_void_average_z
_platon_squeeze_void_volume
_platon_squeeze_void_count_electrons
_platon_squeeze_void_content
1 0.000 1.022 0.152 148 50 ' '
2 0.000 -0.022 0.652 148 50 ' '
3 0.500 0.522 0.152 148 50 ' '
4 0.500 0.478 0.652 148 50 ' '
